data_4327901
loop_
_publ_author_name
'Bhavna Sharma'
'Shu-Jian Chen'
'Julia K. C. Abbott'
'Xue-Tai Chen'
'Zi-Ling Xue'

_publ_contact_author_address
;
University of Tennessee
Chemistry Department
1420 Circle Drive
Knoxville, TN 37996
;
_publ_contact_author_email xue@ion.chem.utk.edu
_publ_contact_author_fax 865-974-3454
_publ_contact_author_name 'Zi-Ling Xue'
_publ_contact_author_phone 865-974-3443
_publ_section_title
;
 Formation of the Imide [Ta(NMe2)3(\m-NSiMe3)]2 through an Unprecedented
 \a-SiMe3 Abstraction by an Amide Ligand
;
_journal_name_full 'Inorganic Chemistry'
_journal_page_first 25
_journal_page_last 27
_journal_paper_doi 10.1021/ic2021676
_journal_volume 51
_journal_year 2012
_chemical_formula_moiety 'C18 H54 N8 Si2 Ta2'
_chemical_formula_sum 'C18 H54 N8 Si2 Ta2'
_chemical_formula_weight 800.77
_chemical_name_common 'Imide Tantalum'
_chemical_name_systematic
; 
 Imide Tantalum 
;
_space_group_IT_number 2
_symmetry_cell_setting triclinic
_symmetry_space_group_name_Hall '-P 1'
_symmetry_space_group_name_H-M 'P -1'
_atom_sites_solution_hydrogens geom
_atom_sites_solution_primary direct
_atom_sites_solution_secondary difmap
_audit_creation_method SHELXL-97
_cell_angle_alpha 80.9020(10)
_cell_angle_beta 71.9280(10)
_cell_angle_gamma 60.1250(10)
_cell_formula_units_Z 6
_cell_length_a 17.3784(10)
_cell_length_b 17.4386(14)
_cell_length_c 18.8966(11)
_cell_measurement_temperature 168(2)
_cell_volume 4720.7(5)
_computing_cell_refinement 'SMART, Bruker (2000)'
_computing_data_collection 'SMART, Bruker (2000)'
_computing_data_reduction 'SHELXS-97 (Sheldrick, 1990)'
_computing_molecular_graphics 'SHELXL-97 (Sheldrick, 1997)'
_computing_publication_material 'SHELXTL, Bruker (2000)'
_computing_structure_refinement 'SHELXL-97 (Sheldrick, 1997)'
_computing_structure_solution 'SHELXS-97 (Sheldrick, 1990)'
_diffrn_ambient_temperature 168(2)
_diffrn_measured_fraction_theta_full 0.927
_diffrn_measured_fraction_theta_max 0.880
_diffrn_measurement_device_type 'CCD area detector'
_diffrn_measurement_method multi-scan
_diffrn_radiation_monochromator graphite
_diffrn_radiation_source 'fine-focus sealed tube'
_diffrn_radiation_type MoK\a
_diffrn_radiation_wavelength 0.71073
_diffrn_reflns_av_R_equivalents 0.0214
_diffrn_reflns_av_sigmaI/netI 0.0397
_diffrn_reflns_limit_h_max 21
_diffrn_reflns_limit_h_min -20
_diffrn_reflns_limit_k_max 22
_diffrn_reflns_limit_k_min -18
_diffrn_reflns_limit_l_max 24
_diffrn_reflns_limit_l_min -24
_diffrn_reflns_number 27608
_diffrn_reflns_theta_full 25.00
_diffrn_reflns_theta_max 27.50
_diffrn_reflns_theta_min 1.13
_exptl_absorpt_coefficient_mu 7.044
_exptl_absorpt_correction_T_max 0.348
_exptl_absorpt_correction_T_min 0.201
_exptl_absorpt_correction_type multi-scan
_exptl_absorpt_process_details 'SADABS, Bruker (2000)'
_exptl_crystal_colour yellow
_exptl_crystal_density_diffrn 1.690
_exptl_crystal_description fragment
_exptl_crystal_F_000 2352
_exptl_crystal_size_max 0.30
_exptl_crystal_size_mid 0.20
_exptl_crystal_size_min 0.15
_refine_diff_density_max 0.915
_refine_diff_density_min -1.186
_refine_diff_density_rms 0.197
_refine_ls_extinction_method none
_refine_ls_goodness_of_fit_ref 1.071
_refine_ls_hydrogen_treatment mixed
_refine_ls_matrix_type full
_refine_ls_number_parameters 865
_refine_ls_number_reflns 19096
_refine_ls_number_restraints 0
_refine_ls_restrained_S_all 1.071
_refine_ls_R_factor_all 0.0287
_refine_ls_R_factor_gt 0.0254
_refine_ls_shift/su_max 0.057
_refine_ls_shift/su_mean 0.003
_refine_ls_structure_factor_coef Fsqd
_refine_ls_weighting_details 'calc w=1/[\s^2^(Fo^2^)+(0.0514P)^2^+9.1730P] where P=(Fo^2^+2Fc^2^)/3'
_refine_ls_weighting_scheme calc
_refine_ls_wR_factor_gt 0.0767
_refine_ls_wR_factor_ref 0.0911
_reflns_number_gt 17540
_reflns_number_total 19096
_reflns_threshold_expression >2sigma(I)
_cod_data_source_file ic2021676_si_002_2.cif
_cod_data_source_block tp
_cod_database_code 4327901

loop_
_symmetry_equiv_pos_as_xyz
'x, y, z'
'-x, -y, -z'

loop_
_atom_site_label
_atom_site_type_symbol
_atom_site_fract_x
_atom_site_fract_y
_atom_site_fract_z
_atom_site_U_iso_or_equiv
_atom_site_adp_type
_atom_site_occupancy
_atom_site_symmetry_multiplicity
_atom_site_calc_flag
_atom_site_refinement_flags
Ta1 Ta 0.668840(13) 0.234418(12) 0.300038(10) 0.01844(5) Uani 1 1 d .
Ta2 Ta 0.563926(13) 0.352910(12) 0.180505(10) 0.01865(5) Uani 1 1 d .
Ta3 Ta 0.038458(13) 0.316147(12) 0.808908(10) 0.01817(5) Uani 1 1 d .
Ta4 Ta 0.196099(13) 0.343638(12) 0.688138(10) 0.01836(5) Uani 1 1 d .
Ta5 Ta 0.704685(14) 1.047885(12) 0.812566(10) 0.01896(5) Uani 1 1 d .
Ta6 Ta 0.771429(13) 0.904518(12) 0.692411(10) 0.01824(5) Uani 1 1 d .
N1 N 0.5620(3) 0.2644(3) 0.1256(2) 0.0276(10) Uani 1 1 d .
N2 N 0.4334(3) 0.4381(3) 0.1731(3) 0.0255(9) Uani 1 1 d .
N3 N 0.6051(3) 0.4384(3) 0.1257(2) 0.0247(9) Uani 1 1 d .
N4 N 0.7125(3) 0.2887(3) 0.3512(3) 0.0293(10) Uani 1 1 d .
N5 N 0.7778(3) 0.1128(3) 0.3056(2) 0.0266(10) Uani 1 1 d .
N6 N 0.5881(3) 0.1821(3) 0.3611(3) 0.0294(10) Uani 1 1 d .
N7 N 0.6955(3) 0.2512(3) 0.1916(2) 0.0200(8) Uani 1 1 d .
N8 N 0.5444(3) 0.3491(3) 0.2881(2) 0.0211(8) Uani 1 1 d .
N9 N 0.1583(3) 0.4583(3) 0.6354(2) 0.0265(10) Uani 1 1 d .
N10 N 0.2680(3) 0.2311(3) 0.6282(2) 0.0256(9) Uani 1 1 d .
N11 N 0.3206(3) 0.3328(3) 0.6823(3) 0.0300(10) Uani 1 1 d .
N12 N -0.0495(3) 0.2672(3) 0.8178(2) 0.0254(9) Uani 1 1 d .
N13 N -0.0662(3) 0.4226(3) 0.8642(2) 0.0267(10) Uani 1 1 d .
N14 N 0.1102(3) 0.2075(3) 0.8634(3) 0.0313(11) Uani 1 1 d .
N15 N 0.0763(3) 0.3302(3) 0.7010(2) 0.0230(9) Uani 1 1 d .
N16 N 0.1438(3) 0.3518(3) 0.7958(2) 0.0226(9) Uani 1 1 d .
N17 N 0.6532(3) 1.1812(3) 0.8205(3) 0.0261(9) Uani 1 1 d .
N18 N 0.5777(3) 1.0665(3) 0.8676(2) 0.0275(10) Uani 1 1 d .
N19 N 0.7935(3) 1.0259(3) 0.8672(2) 0.0256(9) Uani 1 1 d .
N20 N 0.6793(3) 0.9638(3) 0.6326(3) 0.0262(9) Uani 1 1 d .
N21 N 0.9044(3) 0.8459(3) 0.6398(2) 0.0253(9) Uani 1 1 d .
N22 N 0.7646(3) 0.7921(3) 0.6867(2) 0.0230(9) Uani 1 1 d .
N23 N 0.7542(3) 1.0329(3) 0.7049(2) 0.0225(9) Uani 1 1 d .
N24 N 0.7424(3) 0.9124(3) 0.8003(2) 0.0234(9) Uani 1 1 d .
Si1 Si 0.79786(10) 0.20586(10) 0.12162(8) 0.0269(3) Uani 1 1 d .
Si2 Si 0.45781(11) 0.42220(10) 0.35802(8) 0.0310(3) Uani 1 1 d .
Si3 Si 0.02581(11) 0.34086(11) 0.63166(8) 0.0306(3) Uani 1 1 d .
Si4 Si 0.16596(11) 0.38588(10) 0.86499(8) 0.0268(3) Uani 1 1 d .
Si5 Si 0.78669(12) 1.09673(10) 0.63485(8) 0.0309(3) Uani 1 1 d .
Si6 Si 0.75516(11) 0.83234(9) 0.86939(8) 0.0269(3) Uani 1 1 d .
C1 C 0.5919(5) 0.1711(4) 0.1449(4) 0.0394(14) Uani 1 1 d .
H1A H 0.5388 0.1605 0.1589 0.059 Uiso 1 1 calc R
H1B H 0.6190 0.1559 0.1869 0.059 Uiso 1 1 calc R
H1C H 0.6380 0.1344 0.1020 0.059 Uiso 1 1 calc R
C2 C 0.5332(4) 0.2848(4) 0.0567(3) 0.0359(13) Uani 1 1 d .
H2A H 0.5850 0.2478 0.0163 0.054 Uiso 1 1 calc R
H2B H 0.5136 0.3473 0.0439 0.054 Uiso 1 1 calc R
H2C H 0.4817 0.2730 0.0640 0.054 Uiso 1 1 calc R
C3 C 0.3625(4) 0.4143(4) 0.1752(4) 0.0361(13) Uani 1 1 d .
H3A H 0.3087 0.4439 0.2172 0.054 Uiso 1 1 calc R
H3B H 0.3875 0.3501 0.1809 0.054 Uiso 1 1 calc R
H3C H 0.3441 0.4331 0.1287 0.054 Uiso 1 1 calc R
C4 C 0.3919(4) 0.5349(4) 0.1684(4) 0.0387(14) Uani 1 1 d .
H4A H 0.3745 0.5553 0.1216 0.058 Uiso 1 1 calc R
H4B H 0.4366 0.5528 0.1701 0.058 Uiso 1 1 calc R
H4C H 0.3370 0.5613 0.2104 0.058 Uiso 1 1 calc R
C5 C 0.6453(5) 0.4781(5) 0.1551(5) 0.0522(19) Uani 1 1 d .
H5A H 0.7096 0.4577 0.1263 0.078 Uiso 1 1 calc R
H5B H 0.6427 0.4608 0.2074 0.078 Uiso 1 1 calc R
H5C H 0.6106 0.5427 0.1515 0.078 Uiso 1 1 calc R
C6 C 0.5929(5) 0.4741(5) 0.0524(3) 0.0394(15) Uani 1 1 d .
H6A H 0.5502 0.5377 0.0563 0.059 Uiso 1 1 calc R
H6B H 0.5679 0.4446 0.0334 0.059 Uiso 1 1 calc R
H6C H 0.6526 0.4638 0.0182 0.059 Uiso 1 1 calc R
C7 C 0.7231(5) 0.2654(4) 0.4265(3) 0.0441(16) Uani 1 1 d .
H7A H 0.7871 0.2453 0.4255 0.066 Uiso 1 1 calc R
H7B H 0.7076 0.2178 0.4458 0.066 Uiso 1 1 calc R
H7C H 0.6819 0.3173 0.4587 0.066 Uiso 1 1 calc R
C8 C 0.7371(6) 0.3578(5) 0.3210(5) 0.0522(19) Uani 1 1 d .
H8A H 0.6973 0.4101 0.3529 0.078 Uiso 1 1 calc R
H8B H 0.7290 0.3733 0.2707 0.078 Uiso 1 1 calc R
H8C H 0.8016 0.3366 0.3190 0.078 Uiso 1 1 calc R
C9 C 0.7807(5) 0.0281(4) 0.3034(4) 0.0406(15) Uani 1 1 d .
H9A H 0.8347 -0.0089 0.2643 0.061 Uiso 1 1 calc R
H9B H 0.7246 0.0382 0.2927 0.061 Uiso 1 1 calc R
H9C H 0.7846 -0.0018 0.3516 0.061 Uiso 1 1 calc R
C10 C 0.8682(4) 0.0944(4) 0.3114(4) 0.0359(14) Uani 1 1 d .
H10A H 0.8774 0.0655 0.3592 0.054 Uiso 1 1 calc R
H10B H 0.8702 0.1501 0.3082 0.054 Uiso 1 1 calc R
H10C H 0.9171 0.0555 0.2707 0.054 Uiso 1 1 calc R
C11 C 0.6043(4) 0.1292(4) 0.4274(3) 0.0384(14) Uani 1 1 d .
H11A H 0.5539 0.1608 0.4708 0.058 Uiso 1 1 calc R
H11B H 0.6628 0.1183 0.4339 0.058 Uiso 1 1 calc R
H11C H 0.6073 0.0727 0.4224 0.058 Uiso 1 1 calc R
C12 C 0.5039(4) 0.1927(4) 0.3493(4) 0.0396(15) Uani 1 1 d .
H12A H 0.5117 0.1344 0.3425 0.059 Uiso 1 1 calc R
H12B H 0.4918 0.2291 0.3049 0.059 Uiso 1 1 calc R
H12C H 0.4519 0.2215 0.3928 0.059 Uiso 1 1 calc R
C13 C 0.8545(5) 0.0828(4) 0.1135(4) 0.0512(19) Uani 1 1 d .
H13A H 0.8855 0.0547 0.1531 0.077 Uiso 1 1 calc R
H13B H 0.8998 0.0642 0.0649 0.077 Uiso 1 1 calc R
H13C H 0.8077 0.0650 0.1184 0.077 Uiso 1 1 calc R
C14 C 0.7792(4) 0.2496(4) 0.0290(3) 0.0364(13) Uani 1 1 d .
H14A H 0.7296 0.2424 0.0221 0.055 Uiso 1 1 calc R
H14B H 0.8360 0.2171 -0.0098 0.055 Uiso 1 1 calc R
H14C H 0.7621 0.3125 0.0258 0.055 Uiso 1 1 calc R
C15 C 0.8798(4) 0.2370(5) 0.1344(3) 0.0407(15) Uani 1 1 d .
H15A H 0.8520 0.3016 0.1349 0.061 Uiso 1 1 calc R
H15B H 0.9364 0.2130 0.0935 0.061 Uiso 1 1 calc R
H15C H 0.8947 0.2129 0.1818 0.061 Uiso 1 1 calc R
C16 C 0.4584(6) 0.5315(5) 0.3429(4) 0.057(2) Uani 1 1 d .
H16A H 0.5205 0.5217 0.3379 0.085 Uiso 1 1 calc R
H16B H 0.4149 0.5702 0.3854 0.085 Uiso 1 1 calc R
H16C H 0.4400 0.5595 0.2974 0.085 Uiso 1 1 calc R
C17 C 0.3399(4) 0.4431(6) 0.3632(4) 0.055(2) Uani 1 1 d .
H17A H 0.3249 0.4694 0.3162 0.083 Uiso 1 1 calc R
H17B H 0.2949 0.4837 0.4042 0.083 Uiso 1 1 calc R
H17C H 0.3379 0.3871 0.3718 0.083 Uiso 1 1 calc R
C18 C 0.4745(5) 0.3834(5) 0.4518(3) 0.0469(17) Uani 1 1 d .
H18A H 0.4792 0.3245 0.4610 0.070 Uiso 1 1 calc R
H18B H 0.4219 0.4247 0.4894 0.070 Uiso 1 1 calc R
H18C H 0.5312 0.3806 0.4547 0.070 Uiso 1 1 calc R
C19 C 0.2091(5) 0.4713(4) 0.5610(3) 0.0418(15) Uani 1 1 d .
H19A H 0.1712 0.4879 0.5264 0.063 Uiso 1 1 calc R
H19B H 0.2663 0.4163 0.5442 0.063 Uiso 1 1 calc R
H19C H 0.2237 0.5184 0.5624 0.063 Uiso 1 1 calc R
C20 C 0.0780(4) 0.5415(4) 0.6642(4) 0.0459(17) Uani 1 1 d .
H20A H 0.0959 0.5880 0.6562 0.069 Uiso 1 1 calc R
H20B H 0.0527 0.5354 0.7176 0.069 Uiso 1 1 calc R
H20C H 0.0312 0.5574 0.6382 0.069 Uiso 1 1 calc R
C21 C 0.3444(4) 0.2165(4) 0.5613(3) 0.0421(16) Uani 1 1 d .
H21A H 0.3984 0.1601 0.5658 0.063 Uiso 1 1 calc R
H21B H 0.3594 0.2647 0.5557 0.063 Uiso 1 1 calc R
H21C H 0.3263 0.2149 0.5175 0.063 Uiso 1 1 calc R
C22 C 0.2528(5) 0.1551(4) 0.6403(4) 0.0389(15) Uani 1 1 d .
H22A H 0.2441 0.1434 0.5951 0.058 Uiso 1 1 calc R
H22B H 0.1978 0.1670 0.6817 0.058 Uiso 1 1 calc R
H22C H 0.3064 0.1034 0.6523 0.058 Uiso 1 1 calc R
C23 C 0.4048(4) 0.2514(4) 0.6858(4) 0.0488(17) Uani 1 1 d .
H23A H 0.4521 0.2428 0.6385 0.073 Uiso 1 1 calc R
H23B H 0.3922 0.2013 0.6950 0.073 Uiso 1 1 calc R
H23C H 0.4268 0.2554 0.7263 0.073 Uiso 1 1 calc R
C24 C 0.3400(4) 0.4060(4) 0.6767(4) 0.0366(14) Uani 1 1 d .
H24A H 0.3585 0.4063 0.7207 0.055 Uiso 1 1 calc R
H24B H 0.2846 0.4619 0.6739 0.055 Uiso 1 1 calc R
H24C H 0.3901 0.3992 0.6318 0.055 Uiso 1 1 calc R
C25 C -0.0241(4) 0.1735(4) 0.8166(4) 0.0357(13) Uani 1 1 d .
H25A H -0.0528 0.1564 0.8652 0.054 Uiso 1 1 calc R
H25B H 0.0431 0.1375 0.8055 0.054 Uiso 1 1 calc R
H25C H -0.0455 0.1641 0.7781 0.054 Uiso 1 1 calc R
C26 C -0.1459(4) 0.3203(4) 0.8211(3) 0.0322(12) Uani 1 1 d .
H26A H -0.1564 0.3122 0.7754 0.048 Uiso 1 1 calc R
H26B H -0.1646 0.3828 0.8260 0.048 Uiso 1 1 calc R
H26C H -0.1823 0.3022 0.8641 0.048 Uiso 1 1 calc R
C27 C -0.1251(5) 0.4222(4) 0.9379(3) 0.0421(16) Uani 1 1 d .
H27A H -0.1254 0.4605 0.9709 0.063 Uiso 1 1 calc R
H27B H -0.1018 0.3618 0.9578 0.063 Uiso 1 1 calc R
H27C H -0.1880 0.4442 0.9349 0.063 Uiso 1 1 calc R
C28 C -0.0951(4) 0.5123(4) 0.8364(4) 0.0413(15) Uani 1 1 d .
H28A H -0.1536 0.5350 0.8241 0.062 Uiso 1 1 calc R
H28B H -0.0481 0.5129 0.7916 0.062 Uiso 1 1 calc R
H28C H -0.1033 0.5497 0.8746 0.062 Uiso 1 1 calc R
C29 C 0.2103(4) 0.1510(4) 0.8426(3) 0.0358(13) Uani 1 1 d .
H29A H 0.2347 0.1491 0.8835 0.054 Uiso 1 1 calc R
H29B H 0.2382 0.1750 0.7979 0.054 Uiso 1 1 calc R
H29C H 0.2250 0.0911 0.8325 0.054 Uiso 1 1 calc R
C30 C 0.0679(4) 0.1761(4) 0.9320(3) 0.0349(13) Uani 1 1 d .
H30A H 0.0861 0.1139 0.9265 0.052 Uiso 1 1 calc R
H30B H 0.0007 0.2116 0.9430 0.052 Uiso 1 1 calc R
H30C H 0.0884 0.1817 0.9729 0.052 Uiso 1 1 calc R
C31 C 0.0967(6) 0.3509(6) 0.5359(3) 0.054(2) Uani 1 1 d .
H31A H 0.0996 0.4061 0.5323 0.081 Uiso 1 1 calc R
H31B H 0.0682 0.3511 0.4984 0.081 Uiso 1 1 calc R
H31C H 0.1592 0.3006 0.5270 0.081 Uiso 1 1 calc R
C32 C 0.0056(6) 0.2469(6) 0.6263(4) 0.055(2) Uani 1 1 d .
H32A H 0.0648 0.1928 0.6132 0.082 Uiso 1 1 calc R
H32B H -0.0268 0.2596 0.5883 0.082 Uiso 1 1 calc R
H32C H -0.0320 0.2389 0.6747 0.082 Uiso 1 1 calc R
C33 C -0.0876(5) 0.4443(6) 0.6454(4) 0.057(2) Uani 1 1 d .
H33A H -0.1246 0.4467 0.6969 0.085 Uiso 1 1 calc R
H33B H -0.1203 0.4447 0.6114 0.085 Uiso 1 1 calc R
H33C H -0.0772 0.4958 0.6353 0.085 Uiso 1 1 calc R
C34 C 0.1372(5) 0.5054(4) 0.8487(3) 0.0375(14) Uani 1 1 d .
H34A H 0.1748 0.5119 0.7998 0.056 Uiso 1 1 calc R
H34B H 0.1500 0.5251 0.8875 0.056 Uiso 1 1 calc R
H34C H 0.0718 0.5414 0.8504 0.056 Uiso 1 1 calc R
C35 C 0.0945(5) 0.3769(5) 0.9597(3) 0.0428(16) Uani 1 1 d .
H35A H 0.0299 0.4216 0.9649 0.064 Uiso 1 1 calc R
H35B H 0.1165 0.3867 0.9976 0.064 Uiso 1 1 calc R
H35C H 0.0995 0.3179 0.9663 0.064 Uiso 1 1 calc R
C36 C 0.2894(5) 0.3195(5) 0.8720(4) 0.0453(16) Uani 1 1 d .
H36A H 0.3082 0.2563 0.8738 0.068 Uiso 1 1 calc R
H36B H 0.2934 0.3361 0.9174 0.068 Uiso 1 1 calc R
H36C H 0.3302 0.3319 0.8285 0.068 Uiso 1 1 calc R
C37 C 0.5603(4) 1.2504(4) 0.8199(4) 0.0375(14) Uani 1 1 d .
H37A H 0.5307 1.2840 0.8663 0.056 Uiso 1 1 calc R
H37B H 0.5242 1.2235 0.8153 0.056 Uiso 1 1 calc R
H37C H 0.5637 1.2903 0.7776 0.056 Uiso 1 1 calc R
C38 C 0.7047(4) 1.2246(4) 0.8263(4) 0.0360(13) Uani 1 1 d .
H38A H 0.7128 1.2589 0.7809 0.054 Uiso 1 1 calc R
H38B H 0.7652 1.1798 0.8326 0.054 Uiso 1 1 calc R
H38C H 0.6704 1.2643 0.8693 0.054 Uiso 1 1 calc R
C39 C 0.5213(4) 1.1188(4) 0.9361(3) 0.0405(15) Uani 1 1 d .
H39A H 0.4647 1.1690 0.9272 0.061 Uiso 1 1 calc R
H39B H 0.5562 1.1406 0.9509 0.061 Uiso 1 1 calc R
H39C H 0.5054 1.0815 0.9759 0.061 Uiso 1 1 calc R
C40 C 0.5269(4) 1.0299(4) 0.8499(4) 0.0371(13) Uani 1 1 d .
H40A H 0.5112 0.9951 0.8923 0.056 Uiso 1 1 calc R
H40B H 0.5651 0.9917 0.8061 0.056 Uiso 1 1 calc R
H40C H 0.4703 1.0781 0.8393 0.056 Uiso 1 1 calc R
C41 C 0.7683(5) 1.0584(4) 0.9417(3) 0.0411(15) Uani 1 1 d .
H41A H 0.7985 1.0091 0.9735 0.062 Uiso 1 1 calc R
H41B H 0.7013 1.0854 0.9624 0.062 Uiso 1 1 calc R
H41C H 0.7882 1.1027 0.9392 0.062 Uiso 1 1 calc R
C42 C 0.8937(5) 0.9774(5) 0.8395(5) 0.055(2) Uani 1 1 d .
H42A H 0.9201 1.0130 0.8466 0.083 Uiso 1 1 calc R
H42B H 0.9109 0.9652 0.7863 0.083 Uiso 1 1 calc R
H42C H 0.9175 0.9215 0.8668 0.083 Uiso 1 1 calc R
C43 C 0.5956(4) 1.0510(4) 0.6444(4) 0.0419(15) Uani 1 1 d .
H43A H 0.5990 1.0875 0.5997 0.063 Uiso 1 1 calc R
H43B H 0.5912 1.0802 0.6868 0.063 Uiso 1 1 calc R
H43C H 0.5412 1.0431 0.6546 0.063 Uiso 1 1 calc R
C44 C 0.6863(5) 0.9253(4) 0.5665(3) 0.0409(15) Uani 1 1 d .
H44A H 0.6296 0.9226 0.5727 0.061 Uiso 1 1 calc R
H44B H 0.7389 0.8654 0.5592 0.061 Uiso 1 1 calc R
H44C H 0.6952 0.9619 0.5230 0.061 Uiso 1 1 calc R
C45 C 0.9408(5) 0.8086(4) 0.5646(3) 0.0421(15) Uani 1 1 d .
H45A H 0.9674 0.8426 0.5298 0.063 Uiso 1 1 calc R
H45B H 0.8907 0.8114 0.5489 0.063 Uiso 1 1 calc R
H45C H 0.9886 0.7468 0.5652 0.063 Uiso 1 1 calc R
C46 C 0.9771(4) 0.8354(5) 0.6684(4) 0.0472(17) Uani 1 1 d .
H46A H 1.0232 0.7727 0.6673 0.071 Uiso 1 1 calc R
H46B H 0.9512 0.8568 0.7198 0.071 Uiso 1 1 calc R
H46C H 1.0064 0.8695 0.6376 0.071 Uiso 1 1 calc R
C47 C 0.8407(4) 0.7020(3) 0.6810(3) 0.0373(14) Uani 1 1 d .
H47A H 0.8273 0.6681 0.7251 0.056 Uiso 1 1 calc R
H47B H 0.8975 0.7033 0.6777 0.056 Uiso 1 1 calc R
H47C H 0.8486 0.6741 0.6363 0.056 Uiso 1 1 calc R
C48 C 0.6813(5) 0.7881(4) 0.6897(4) 0.0434(15) Uani 1 1 d .
H48A H 0.6910 0.7603 0.6442 0.065 Uiso 1 1 calc R
H48B H 0.6291 0.8481 0.6936 0.065 Uiso 1 1 calc R
H48C H 0.6681 0.7532 0.7331 0.065 Uiso 1 1 calc R
C49 C 0.8848(6) 1.1038(6) 0.6493(5) 0.063(2) Uani 1 1 d .
H49A H 0.8654 1.1313 0.6975 0.095 Uiso 1 1 calc R
H49B H 0.9033 1.1395 0.6094 0.095 Uiso 1 1 calc R
H49C H 0.9370 1.0442 0.6485 0.095 Uiso 1 1 calc R
C50 C 0.8293(5) 1.0469(4) 0.5400(3) 0.0473(17) Uani 1 1 d .
H50A H 0.8856 0.9902 0.5374 0.071 Uiso 1 1 calc R
H50B H 0.8427 1.0871 0.5020 0.071 Uiso 1 1 calc R
H50C H 0.7820 1.0376 0.5311 0.071 Uiso 1 1 calc R
C51 C 0.6925(6) 1.2111(4) 0.6293(4) 0.057(2) Uani 1 1 d .
H51A H 0.6402 1.2087 0.6220 0.086 Uiso 1 1 calc R
H51B H 0.7148 1.2423 0.5873 0.086 Uiso 1 1 calc R
H51C H 0.6727 1.2425 0.6756 0.086 Uiso 1 1 calc R
C52 C 0.7171(5) 0.8801(4) 0.9639(3) 0.0383(14) Uani 1 1 d .
H52A H 0.7594 0.9002 0.9673 0.057 Uiso 1 1 calc R
H52B H 0.7174 0.8348 1.0020 0.057 Uiso 1 1 calc R
H52C H 0.6547 0.9303 0.9719 0.057 Uiso 1 1 calc R
C53 C 0.6865(5) 0.7754(4) 0.8767(4) 0.0461(17) Uani 1 1 d .
H53A H 0.6211 0.8191 0.8861 0.069 Uiso 1 1 calc R
H53B H 0.6956 0.7326 0.9178 0.069 Uiso 1 1 calc R
H53C H 0.7068 0.7445 0.8300 0.069 Uiso 1 1 calc R
C54 C 0.8777(5) 0.7481(4) 0.8518(4) 0.0426(15) Uani 1 1 d .
H54A H 0.8999 0.7242 0.8016 0.064 Uiso 1 1 calc R
H54B H 0.8844 0.7002 0.8884 0.064 Uiso 1 1 calc R
H54C H 0.9138 0.7752 0.8560 0.064 Uiso 1 1 calc R

loop_
_atom_site_aniso_label
_atom_site_aniso_U_11
_atom_site_aniso_U_22
_atom_site_aniso_U_33
_atom_site_aniso_U_23
_atom_site_aniso_U_13
_atom_site_aniso_U_12
Ta1 0.01722(10) 0.01831(10) 0.01932(10) 0.00321(7) -0.00587(8) -0.00854(7)
Ta2 0.01838(10) 0.01877(10) 0.01792(9) 0.00237(7) -0.00557(7) -0.00856(8)
Ta3 0.01793(10) 0.01962(10) 0.01635(9) -0.00085(7) -0.00259(7) -0.00949(8)
Ta4 0.01745(10) 0.01790(9) 0.01863(9) -0.00171(7) -0.00193(7) -0.00889(7)
Ta5 0.01981(10) 0.01762(9) 0.01901(10) -0.00166(7) -0.00566(8) -0.00797(8)
Ta6 0.01950(10) 0.01622(9) 0.01840(9) -0.00074(7) -0.00676(8) -0.00699(7)
N1 0.034(3) 0.029(2) 0.024(2) 0.0006(17) -0.0114(19) -0.0155(19)
N2 0.020(2) 0.026(2) 0.032(2) 0.0059(17) -0.0116(18) -0.0110(18)
N3 0.023(2) 0.029(2) 0.028(2) 0.0126(17) -0.0167(18) -0.0149(18)
N4 0.035(3) 0.024(2) 0.031(2) 0.0048(18) -0.016(2) -0.0137(19)
N5 0.026(2) 0.020(2) 0.031(2) 0.0050(17) -0.0066(19) -0.0111(18)
N6 0.030(2) 0.031(2) 0.029(2) 0.0119(18) -0.010(2) -0.018(2)
N7 0.0136(19) 0.028(2) 0.0197(19) 0.0017(16) -0.0072(16) -0.0102(16)
N8 0.0140(19) 0.031(2) 0.0162(18) 0.0022(16) -0.0072(16) -0.0079(17)
N9 0.022(2) 0.021(2) 0.029(2) 0.0011(16) 0.0009(18) -0.0092(17)
N10 0.021(2) 0.024(2) 0.029(2) -0.0089(17) 0.0002(18) -0.0100(17)
N11 0.023(2) 0.027(2) 0.040(3) -0.0048(19) -0.001(2) -0.0147(19)
N12 0.021(2) 0.025(2) 0.031(2) -0.0029(17) -0.0007(18) -0.0142(18)
N13 0.024(2) 0.027(2) 0.026(2) -0.0068(17) 0.0039(18) -0.0138(18)
N14 0.029(2) 0.021(2) 0.033(2) 0.0034(18) 0.0020(19) -0.0116(19)
N15 0.024(2) 0.027(2) 0.021(2) -0.0018(16) -0.0043(17) -0.0152(18)
N16 0.024(2) 0.022(2) 0.022(2) -0.0013(16) -0.0039(17) -0.0125(17)
N17 0.023(2) 0.020(2) 0.033(2) -0.0035(17) -0.0070(19) -0.0079(17)
N18 0.020(2) 0.031(2) 0.029(2) -0.0035(18) -0.0042(18) -0.0102(18)
N19 0.025(2) 0.028(2) 0.027(2) -0.0046(17) -0.0147(18) -0.0091(18)
N20 0.023(2) 0.025(2) 0.031(2) -0.0043(17) -0.0190(19) -0.0037(17)
N21 0.021(2) 0.026(2) 0.026(2) -0.0053(17) -0.0045(18) -0.0092(17)
N22 0.024(2) 0.022(2) 0.029(2) 0.0004(16) -0.0179(18) -0.0100(17)
N23 0.028(2) 0.023(2) 0.0200(19) -0.0002(15) -0.0070(17) -0.0144(18)
N24 0.026(2) 0.019(2) 0.025(2) 0.0005(16) -0.0052(18) -0.0124(17)
Si1 0.0196(7) 0.0288(7) 0.0238(7) -0.0024(5) -0.0007(6) -0.0076(6)
Si2 0.0251(7) 0.0307(8) 0.0232(7) -0.0040(6) -0.0024(6) -0.0044(6)
Si3 0.0328(8) 0.0496(9) 0.0198(7) -0.0004(6) -0.0088(6) -0.0262(7)
Si4 0.0322(8) 0.0303(7) 0.0235(7) -0.0007(5) -0.0086(6) -0.0182(6)
Si5 0.0444(9) 0.0253(7) 0.0243(7) 0.0044(6) -0.0068(7) -0.0202(7)
Si6 0.0361(8) 0.0242(7) 0.0223(7) 0.0055(5) -0.0100(6) -0.0163(6)
C1 0.044(4) 0.029(3) 0.053(4) -0.003(3) -0.017(3) -0.019(3)
C2 0.039(3) 0.048(3) 0.033(3) 0.001(2) -0.022(3) -0.022(3)
C3 0.019(3) 0.048(4) 0.048(4) 0.005(3) -0.019(3) -0.017(3)
C4 0.035(3) 0.027(3) 0.044(3) 0.005(2) -0.015(3) -0.006(2)
C5 0.058(4) 0.054(4) 0.072(5) 0.028(4) -0.040(4) -0.041(4)
C6 0.044(4) 0.055(4) 0.030(3) 0.021(3) -0.023(3) -0.030(3)
C7 0.060(4) 0.041(3) 0.034(3) 0.002(3) -0.018(3) -0.023(3)
C8 0.066(5) 0.045(4) 0.078(5) 0.019(3) -0.050(4) -0.039(4)
C9 0.041(3) 0.026(3) 0.051(4) 0.004(3) -0.015(3) -0.012(3)
C10 0.018(3) 0.044(3) 0.044(3) 0.009(3) -0.020(2) -0.009(2)
C11 0.039(3) 0.048(4) 0.031(3) 0.022(3) -0.015(3) -0.025(3)
C12 0.026(3) 0.050(4) 0.051(4) 0.018(3) -0.018(3) -0.025(3)
C13 0.041(4) 0.032(3) 0.050(4) -0.007(3) 0.008(3) -0.004(3)
C14 0.030(3) 0.052(4) 0.026(3) -0.003(2) -0.007(2) -0.018(3)
C15 0.027(3) 0.060(4) 0.034(3) 0.002(3) -0.006(3) -0.022(3)
C16 0.064(5) 0.038(4) 0.057(4) -0.015(3) -0.008(4) -0.017(3)
C17 0.023(3) 0.092(6) 0.032(3) -0.007(3) -0.005(3) -0.012(3)
C18 0.037(3) 0.062(4) 0.024(3) -0.009(3) -0.010(3) -0.007(3)
C19 0.043(4) 0.045(4) 0.028(3) 0.010(2) -0.004(3) -0.021(3)
C20 0.033(3) 0.025(3) 0.058(4) 0.002(3) 0.001(3) -0.007(2)
C21 0.041(4) 0.039(3) 0.037(3) -0.016(3) 0.013(3) -0.022(3)
C22 0.045(4) 0.033(3) 0.039(3) -0.011(2) 0.002(3) -0.023(3)
C23 0.028(3) 0.040(4) 0.066(5) -0.009(3) -0.010(3) -0.006(3)
C24 0.032(3) 0.041(3) 0.045(3) -0.002(3) -0.006(3) -0.026(3)
C25 0.034(3) 0.030(3) 0.044(3) -0.005(2) -0.002(3) -0.019(2)
C26 0.024(3) 0.046(3) 0.034(3) 0.001(2) -0.011(2) -0.021(2)
C27 0.043(4) 0.042(3) 0.027(3) -0.009(2) 0.012(3) -0.019(3)
C28 0.037(3) 0.025(3) 0.047(4) -0.003(2) 0.001(3) -0.010(2)
C29 0.032(3) 0.030(3) 0.037(3) 0.005(2) -0.015(3) -0.006(2)
C30 0.042(3) 0.042(3) 0.026(3) 0.012(2) -0.018(3) -0.022(3)
C31 0.070(5) 0.091(6) 0.020(3) 0.001(3) -0.003(3) -0.058(5)
C32 0.072(5) 0.085(6) 0.040(4) -0.005(4) -0.013(4) -0.061(5)
C33 0.037(4) 0.072(5) 0.051(4) 0.008(4) -0.018(3) -0.018(4)
C34 0.046(4) 0.038(3) 0.040(3) -0.007(3) -0.011(3) -0.026(3)
C35 0.068(5) 0.058(4) 0.016(2) -0.001(2) -0.016(3) -0.037(4)
C36 0.044(4) 0.045(4) 0.048(4) 0.002(3) -0.015(3) -0.021(3)
C37 0.035(3) 0.024(3) 0.049(4) 0.003(2) -0.020(3) -0.007(2)
C38 0.036(3) 0.028(3) 0.049(4) -0.002(2) -0.016(3) -0.017(2)
C39 0.036(3) 0.046(4) 0.031(3) -0.011(3) 0.001(3) -0.015(3)
C40 0.030(3) 0.041(3) 0.045(3) -0.002(3) -0.012(3) -0.019(3)
C41 0.050(4) 0.046(4) 0.029(3) -0.005(3) -0.023(3) -0.015(3)
C42 0.033(4) 0.058(4) 0.069(5) -0.027(4) -0.014(3) -0.010(3)
C43 0.037(3) 0.028(3) 0.050(4) -0.004(3) -0.026(3) 0.001(3)
C44 0.060(4) 0.033(3) 0.029(3) -0.001(2) -0.030(3) -0.012(3)
C45 0.042(4) 0.042(3) 0.032(3) -0.013(3) 0.003(3) -0.016(3)
C46 0.029(3) 0.061(4) 0.050(4) -0.015(3) -0.014(3) -0.015(3)
C47 0.048(4) 0.020(3) 0.034(3) -0.004(2) -0.006(3) -0.010(2)
C48 0.044(4) 0.042(4) 0.059(4) 0.006(3) -0.022(3) -0.029(3)
C49 0.076(6) 0.079(6) 0.059(5) 0.002(4) -0.003(4) -0.064(5)
C50 0.068(5) 0.040(3) 0.023(3) 0.006(2) -0.003(3) -0.025(3)
C51 0.083(6) 0.031(3) 0.041(4) 0.009(3) -0.012(4) -0.021(4)
C52 0.054(4) 0.037(3) 0.026(3) 0.005(2) -0.012(3) -0.024(3)
C53 0.072(5) 0.042(4) 0.033(3) 0.009(3) -0.009(3) -0.039(4)
C54 0.051(4) 0.033(3) 0.042(3) 0.011(3) -0.026(3) -0.014(3)

loop_
_atom_type_symbol
_atom_type_description
_atom_type_scat_dispersion_real
_atom_type_scat_dispersion_imag
_atom_type_scat_source
C C 0.0033 0.0016 'International Tables Vol C Tables 4.2.6.8 and 6.1.1.4'
H H 0.0000 0.0000 'International Tables Vol C Tables 4.2.6.8 and 6.1.1.4'
N N 0.0061 0.0033 'International Tables Vol C Tables 4.2.6.8 and 6.1.1.4'
Si Si 0.0817 0.0704 'International Tables Vol C Tables 4.2.6.8 and 6.1.1.4'
Ta Ta -0.7052 6.5227 'International Tables Vol C Tables 4.2.6.8 and 6.1.1.4'

loop_
_geom_angle_atom_site_label_1
_geom_angle_atom_site_label_2
_geom_angle_atom_site_label_3
_geom_angle
N4 Ta1 N7 114.93(18)
N4 Ta1 N6 119.20(19)
N7 Ta1 N6 125.32(19)
N4 Ta1 N5 91.34(19)
N7 Ta1 N5 99.64(17)
N6 Ta1 N5 86.51(18)
N4 Ta1 N8 99.01(18)
N7 Ta1 N8 77.97(16)
N6 Ta1 N8 86.59(17)
N5 Ta1 N8 169.44(18)
N8 Ta2 N3 115.66(19)
N8 Ta2 N1 122.94(18)
N3 Ta2 N1 120.77(18)
N8 Ta2 N2 100.52(17)
N3 Ta2 N2 89.96(17)
N1 Ta2 N2 87.63(19)
N8 Ta2 N7 78.37(16)
N3 Ta2 N7 96.89(16)
N1 Ta2 N7 87.12(18)
N2 Ta2 N7 172.86(16)
N15 Ta3 N13 115.73(18)
N15 Ta3 N14 123.05(18)
N13 Ta3 N14 120.68(19)
N15 Ta3 N12 100.70(18)
N13 Ta3 N12 89.31(17)
N14 Ta3 N12 87.42(19)
N15 Ta3 N16 78.01(17)
N13 Ta3 N16 97.34(17)
N14 Ta3 N16 87.69(18)
N12 Ta3 N16 173.13(16)
N16 Ta4 N9 114.76(17)
N16 Ta4 N10 125.61(17)
N9 Ta4 N10 119.04(18)
N16 Ta4 N11 99.30(19)
N9 Ta4 N11 91.78(19)
N10 Ta4 N11 86.78(18)
N16 Ta4 N15 78.17(17)
N9 Ta4 N15 98.55(18)
N10 Ta4 N15 86.51(17)
N11 Ta4 N15 169.49(17)
N23 Ta5 N19 115.54(19)
N23 Ta5 N18 123.36(19)
N19 Ta5 N18 120.50(19)
N23 Ta5 N17 100.35(17)
N19 Ta5 N17 90.08(18)
N18 Ta5 N17 87.42(18)
N23 Ta5 N24 78.33(16)
N19 Ta5 N24 97.27(18)
N18 Ta5 N24 87.12(17)
N17 Ta5 N24 172.38(18)
N24 Ta6 N21 115.34(19)
N24 Ta6 N20 125.12(18)
N21 Ta6 N20 119.02(19)
N24 Ta6 N22 99.20(17)
N21 Ta6 N22 91.03(18)
N20 Ta6 N22 86.99(18)
N24 Ta6 N23 78.18(16)
N21 Ta6 N23 98.32(17)
N20 Ta6 N23 87.16(17)
N22 Ta6 N23 170.53(17)
C1 N1 C2 109.9(5)
C1 N1 Ta2 126.5(4)
C2 N1 Ta2 123.6(4)
C4 N2 C3 107.8(5)
C4 N2 Ta2 125.8(4)
C3 N2 Ta2 126.3(4)
C5 N3 C6 111.4(5)
C5 N3 Ta2 124.6(4)
C6 N3 Ta2 123.8(4)
C8 N4 C7 110.3(5)
C8 N4 Ta1 125.7(4)
C7 N4 Ta1 124.0(4)
C9 N5 C10 107.9(5)
C9 N5 Ta1 125.9(4)
C10 N5 Ta1 126.3(4)
C11 N6 C12 108.8(4)
C11 N6 Ta1 123.6(4)
C12 N6 Ta1 127.6(4)
Si1 N7 Ta1 131.4(2)
Si1 N7 Ta2 127.3(2)
Ta1 N7 Ta2 101.05(17)
Si2 N8 Ta2 131.7(2)
Si2 N8 Ta1 126.7(2)
Ta2 N8 Ta1 101.32(17)
C20 N9 C19 110.2(5)
C20 N9 Ta4 125.8(4)
C19 N9 Ta4 124.0(4)
C22 N10 C21 109.0(4)
C22 N10 Ta4 127.8(3)
C21 N10 Ta4 123.1(3)
C24 N11 C23 107.5(5)
C24 N11 Ta4 125.8(4)
C23 N11 Ta4 126.6(4)
C26 N12 C25 109.0(4)
C26 N12 Ta3 124.9(3)
C25 N12 Ta3 126.0(4)
C28 N13 C27 110.3(4)
C28 N13 Ta3 124.5(3)
C27 N13 Ta3 125.2(4)
C30 N14 C29 110.4(5)
C30 N14 Ta3 123.3(4)
C29 N14 Ta3 126.3(4)
Si3 N15 Ta3 132.1(2)
Si3 N15 Ta4 126.6(2)
Ta3 N15 Ta4 101.04(19)
Si4 N16 Ta4 131.8(2)
Si4 N16 Ta3 126.9(2)
Ta4 N16 Ta3 101.16(19)
C37 N17 C38 107.4(4)
C37 N17 Ta5 127.0(4)
C38 N17 Ta5 125.6(4)
C40 N18 C39 108.3(5)
C40 N18 Ta5 127.4(4)
C39 N18 Ta5 124.2(4)
C41 N19 C42 109.4(5)
C41 N19 Ta5 124.5(4)
C42 N19 Ta5 126.0(4)
C44 N20 C43 107.6(4)
C44 N20 Ta6 123.6(4)
C43 N20 Ta6 128.8(4)
C46 N21 C45 111.6(5)
C46 N21 Ta6 125.3(4)
C45 N21 Ta6 123.1(4)
C47 N22 C48 108.1(5)
C47 N22 Ta6 126.1(4)
C48 N22 Ta6 125.7(4)
Si5 N23 Ta5 132.4(2)
Si5 N23 Ta6 126.4(2)
Ta5 N23 Ta6 101.01(17)
Si6 N24 Ta6 131.4(2)
Si6 N24 Ta5 127.1(2)
Ta6 N24 Ta5 101.09(18)
N7 Si1 C15 110.3(3)
N7 Si1 C14 111.2(2)
C15 Si1 C14 105.9(3)
N7 Si1 C13 114.4(3)
C15 Si1 C13 109.4(3)
C14 Si1 C13 105.2(3)
N8 Si2 C18 112.7(3)
N8 Si2 C17 113.8(3)
C18 Si2 C17 106.0(3)
N8 Si2 C16 109.5(3)
C18 Si2 C16 106.2(4)
C17 Si2 C16 108.2(4)
N15 Si3 C32 114.3(3)
N15 Si3 C33 110.2(3)
C32 Si3 C33 107.7(4)
N15 Si3 C31 112.7(3)
C32 Si3 C31 105.7(3)
C33 Si3 C31 105.7(4)
N16 Si4 C35 112.1(3)
N16 Si4 C34 109.0(3)
C35 Si4 C34 107.6(3)
N16 Si4 C36 114.9(3)
C35 Si4 C36 104.5(3)
C34 Si4 C36 108.5(3)
N23 Si5 C51 113.9(3)
N23 Si5 C49 109.6(3)
C51 Si5 C49 108.3(4)
N23 Si5 C50 112.3(3)
C51 Si5 C50 106.2(3)
C49 Si5 C50 106.2(4)
N24 Si6 C54 109.3(3)
N24 Si6 C53 114.1(3)
C54 Si6 C53 108.2(3)
N24 Si6 C52 111.8(2)
C54 Si6 C52 108.0(3)
C53 Si6 C52 105.2(3)
N1 C1 H1A 109.5
N1 C1 H1B 109.5
H1A C1 H1B 109.5
N1 C1 H1C 109.5
H1A C1 H1C 109.5
H1B C1 H1C 109.5
N1 C2 H2A 109.5
N1 C2 H2B 109.5
H2A C2 H2B 109.5
N1 C2 H2C 109.5
H2A C2 H2C 109.5
H2B C2 H2C 109.5
N2 C3 H3A 109.5
N2 C3 H3B 109.5
H3A C3 H3B 109.5
N2 C3 H3C 109.5
H3A C3 H3C 109.5
H3B C3 H3C 109.5
N2 C4 H4A 109.5
N2 C4 H4B 109.5
H4A C4 H4B 109.5
N2 C4 H4C 109.5
H4A C4 H4C 109.5
H4B C4 H4C 109.5
N3 C5 H5A 109.5
N3 C5 H5B 109.5
H5A C5 H5B 109.5
N3 C5 H5C 109.5
H5A C5 H5C 109.5
H5B C5 H5C 109.5
N3 C6 H6A 109.5
N3 C6 H6B 109.5
H6A C6 H6B 109.5
N3 C6 H6C 109.5
H6A C6 H6C 109.5
H6B C6 H6C 109.5
N4 C7 H7A 109.5
N4 C7 H7B 109.5
H7A C7 H7B 109.5
N4 C7 H7C 109.5
H7A C7 H7C 109.5
H7B C7 H7C 109.5
N4 C8 H8A 109.5
N4 C8 H8B 109.5
H8A C8 H8B 109.5
N4 C8 H8C 109.5
H8A C8 H8C 109.5
H8B C8 H8C 109.5
N5 C9 H9A 109.5
N5 C9 H9B 109.5
H9A C9 H9B 109.5
N5 C9 H9C 109.5
H9A C9 H9C 109.5
H9B C9 H9C 109.5
N5 C10 H10A 109.5
N5 C10 H10B 109.5
H10A C10 H10B 109.5
N5 C10 H10C 109.5
H10A C10 H10C 109.5
H10B C10 H10C 109.5
N6 C11 H11A 109.5
N6 C11 H11B 109.5
H11A C11 H11B 109.5
N6 C11 H11C 109.5
H11A C11 H11C 109.5
H11B C11 H11C 109.5
N6 C12 H12A 109.5
N6 C12 H12B 109.5
H12A C12 H12B 109.5
N6 C12 H12C 109.5
H12A C12 H12C 109.5
H12B C12 H12C 109.5
Si1 C13 H13A 109.5
Si1 C13 H13B 109.5
H13A C13 H13B 109.5
Si1 C13 H13C 109.5
H13A C13 H13C 109.5
H13B C13 H13C 109.5
Si1 C14 H14A 109.5
Si1 C14 H14B 109.5
H14A C14 H14B 109.5
Si1 C14 H14C 109.5
H14A C14 H14C 109.5
H14B C14 H14C 109.5
Si1 C15 H15A 109.5
Si1 C15 H15B 109.5
H15A C15 H15B 109.5
Si1 C15 H15C 109.5
H15A C15 H15C 109.5
H15B C15 H15C 109.5
Si2 C16 H16A 109.5
Si2 C16 H16B 109.5
H16A C16 H16B 109.5
Si2 C16 H16C 109.5
H16A C16 H16C 109.5
H16B C16 H16C 109.5
Si2 C17 H17A 109.5
Si2 C17 H17B 109.5
H17A C17 H17B 109.5
Si2 C17 H17C 109.5
H17A C17 H17C 109.5
H17B C17 H17C 109.5
Si2 C18 H18A 109.5
Si2 C18 H18B 109.5
H18A C18 H18B 109.5
Si2 C18 H18C 109.5
H18A C18 H18C 109.5
H18B C18 H18C 109.5
N9 C19 H19A 109.5
N9 C19 H19B 109.5
H19A C19 H19B 109.5
N9 C19 H19C 109.5
H19A C19 H19C 109.5
H19B C19 H19C 109.5
N9 C20 H20A 109.5
N9 C20 H20B 109.5
H20A C20 H20B 109.5
N9 C20 H20C 109.5
H20A C20 H20C 109.5
H20B C20 H20C 109.5
N10 C21 H21A 109.5
N10 C21 H21B 109.5
H21A C21 H21B 109.5
N10 C21 H21C 109.5
H21A C21 H21C 109.5
H21B C21 H21C 109.5
N10 C22 H22A 109.5
N10 C22 H22B 109.5
H22A C22 H22B 109.5
N10 C22 H22C 109.5
H22A C22 H22C 109.5
H22B C22 H22C 109.5
N11 C23 H23A 109.5
N11 C23 H23B 109.5
H23A C23 H23B 109.5
N11 C23 H23C 109.5
H23A C23 H23C 109.5
H23B C23 H23C 109.5
N11 C24 H24A 109.5
N11 C24 H24B 109.5
H24A C24 H24B 109.5
N11 C24 H24C 109.5
H24A C24 H24C 109.5
H24B C24 H24C 109.5
N12 C25 H25A 109.5
N12 C25 H25B 109.5
H25A C25 H25B 109.5
N12 C25 H25C 109.5
H25A C25 H25C 109.5
H25B C25 H25C 109.5
N12 C26 H26A 109.5
N12 C26 H26B 109.5
H26A C26 H26B 109.5
N12 C26 H26C 109.5
H26A C26 H26C 109.5
H26B C26 H26C 109.5
N13 C27 H27A 109.5
N13 C27 H27B 109.5
H27A C27 H27B 109.5
N13 C27 H27C 109.5
H27A C27 H27C 109.5
H27B C27 H27C 109.5
N13 C28 H28A 109.5
N13 C28 H28B 109.5
H28A C28 H28B 109.5
N13 C28 H28C 109.5
H28A C28 H28C 109.5
H28B C28 H28C 109.5
N14 C29 H29A 109.5
N14 C29 H29B 109.5
H29A C29 H29B 109.5
N14 C29 H29C 109.5
H29A C29 H29C 109.5
H29B C29 H29C 109.5
N14 C30 H30A 109.5
N14 C30 H30B 109.5
H30A C30 H30B 109.5
N14 C30 H30C 109.5
H30A C30 H30C 109.5
H30B C30 H30C 109.5
Si3 C31 H31A 109.5
Si3 C31 H31B 109.5
H31A C31 H31B 109.5
Si3 C31 H31C 109.5
H31A C31 H31C 109.5
H31B C31 H31C 109.5
Si3 C32 H32A 109.5
Si3 C32 H32B 109.5
H32A C32 H32B 109.5
Si3 C32 H32C 109.5
H32A C32 H32C 109.5
H32B C32 H32C 109.5
Si3 C33 H33A 109.5
Si3 C33 H33B 109.5
H33A C33 H33B 109.5
Si3 C33 H33C 109.5
H33A C33 H33C 109.5
H33B C33 H33C 109.5
Si4 C34 H34A 109.5
Si4 C34 H34B 109.5
H34A C34 H34B 109.5
Si4 C34 H34C 109.5
H34A C34 H34C 109.5
H34B C34 H34C 109.5
Si4 C35 H35A 109.5
Si4 C35 H35B 109.5
H35A C35 H35B 109.5
Si4 C35 H35C 109.5
H35A C35 H35C 109.5
H35B C35 H35C 109.5
Si4 C36 H36A 109.5
Si4 C36 H36B 109.5
H36A C36 H36B 109.5
Si4 C36 H36C 109.5
H36A C36 H36C 109.5
H36B C36 H36C 109.5
N17 C37 H37A 109.5
N17 C37 H37B 109.5
H37A C37 H37B 109.5
N17 C37 H37C 109.5
H37A C37 H37C 109.5
H37B C37 H37C 109.5
N17 C38 H38A 109.5
N17 C38 H38B 109.5
H38A C38 H38B 109.5
N17 C38 H38C 109.5
H38A C38 H38C 109.5
H38B C38 H38C 109.5
N18 C39 H39A 109.5
N18 C39 H39B 109.5
H39A C39 H39B 109.5
N18 C39 H39C 109.5
H39A C39 H39C 109.5
H39B C39 H39C 109.5
N18 C40 H40A 109.5
N18 C40 H40B 109.5
H40A C40 H40B 109.5
N18 C40 H40C 109.5
H40A C40 H40C 109.5
H40B C40 H40C 109.5
N19 C41 H41A 109.5
N19 C41 H41B 109.5
H41A C41 H41B 109.5
N19 C41 H41C 109.5
H41A C41 H41C 109.5
H41B C41 H41C 109.5
N19 C42 H42A 109.5
N19 C42 H42B 109.5
H42A C42 H42B 109.5
N19 C42 H42C 109.5
H42A C42 H42C 109.5
H42B C42 H42C 109.5
N20 C43 H43A 109.5
N20 C43 H43B 109.5
H43A C43 H43B 109.5
N20 C43 H43C 109.5
H43A C43 H43C 109.5
H43B C43 H43C 109.5
N20 C44 H44A 109.5
N20 C44 H44B 109.5
H44A C44 H44B 109.5
N20 C44 H44C 109.5
H44A C44 H44C 109.5
H44B C44 H44C 109.5
N21 C45 H45A 109.5
N21 C45 H45B 109.5
H45A C45 H45B 109.5
N21 C45 H45C 109.5
H45A C45 H45C 109.5
H45B C45 H45C 109.5
N21 C46 H46A 109.5
N21 C46 H46B 109.5
H46A C46 H46B 109.5
N21 C46 H46C 109.5
H46A C46 H46C 109.5
H46B C46 H46C 109.5
N22 C47 H47A 109.5
N22 C47 H47B 109.5
H47A C47 H47B 109.5
N22 C47 H47C 109.5
H47A C47 H47C 109.5
H47B C47 H47C 109.5
N22 C48 H48A 109.5
N22 C48 H48B 109.5
H48A C48 H48B 109.5
N22 C48 H48C 109.5
H48A C48 H48C 109.5
H48B C48 H48C 109.5
Si5 C49 H49A 109.5
Si5 C49 H49B 109.5
H49A C49 H49B 109.5
Si5 C49 H49C 109.5
H49A C49 H49C 109.5
H49B C49 H49C 109.5
Si5 C50 H50A 109.5
Si5 C50 H50B 109.5
H50A C50 H50B 109.5
Si5 C50 H50C 109.5
H50A C50 H50C 109.5
H50B C50 H50C 109.5
Si5 C51 H51A 109.5
Si5 C51 H51B 109.5
H51A C51 H51B 109.5
Si5 C51 H51C 109.5
H51A C51 H51C 109.5
H51B C51 H51C 109.5
Si6 C52 H52A 109.5
Si6 C52 H52B 109.5
H52A C52 H52B 109.5
Si6 C52 H52C 109.5
H52A C52 H52C 109.5
H52B C52 H52C 109.5
Si6 C53 H53A 109.5
Si6 C53 H53B 109.5
H53A C53 H53B 109.5
Si6 C53 H53C 109.5
H53A C53 H53C 109.5
H53B C53 H53C 109.5
Si6 C54 H54A 109.5
Si6 C54 H54B 109.5
H54A C54 H54B 109.5
Si6 C54 H54C 109.5
H54A C54 H54C 109.5
H54B C54 H54C 109.5

loop_
_geom_bond_atom_site_label_1
_geom_bond_atom_site_label_2
_geom_bond_distance
Ta1 N4 1.966(5)
Ta1 N7 1.964(4)
Ta1 N6 2.018(4)
Ta1 N5 2.037(4)
Ta1 N8 2.140(4)
Ta2 N8 1.951(4)
Ta2 N3 1.980(4)
Ta2 N1 2.011(4)
Ta2 N2 2.036(4)
Ta2 N7 2.135(4)
Ta3 N15 1.955(4)
Ta3 N13 1.979(4)
Ta3 N14 2.008(5)
Ta3 N12 2.047(4)
Ta3 N16 2.146(4)
Ta4 N16 1.950(4)
Ta4 N9 1.972(4)
Ta4 N10 2.020(4)
Ta4 N11 2.045(5)
Ta4 N15 2.144(4)
Ta5 N23 1.951(4)
Ta5 N19 1.967(4)
Ta5 N18 2.007(4)
Ta5 N17 2.044(4)
Ta5 N24 2.144(4)
Ta6 N24 1.953(4)
Ta6 N21 1.979(4)
Ta6 N20 2.003(4)
Ta6 N22 2.043(4)
Ta6 N23 2.149(4)
N1 C1 1.462(7)
N1 C2 1.466(7)
N2 C4 1.469(7)
N2 C3 1.472(7)
N3 C5 1.457(8)
N3 C6 1.459(7)
N4 C8 1.451(8)
N4 C7 1.459(8)
N5 C9 1.459(7)
N5 C10 1.475(7)
N6 C11 1.448(7)
N6 C12 1.464(8)
N7 Si1 1.734(4)
N8 Si2 1.739(4)
N9 C20 1.453(7)
N9 C19 1.463(7)
N10 C22 1.447(7)
N10 C21 1.466(7)
N11 C24 1.456(7)
N11 C23 1.456(8)
N12 C26 1.441(7)
N12 C25 1.466(7)
N13 C28 1.448(7)
N13 C27 1.452(6)
N14 C30 1.452(7)
N14 C29 1.463(7)
N15 Si3 1.731(5)
N16 Si4 1.731(5)
N17 C37 1.459(7)
N17 C38 1.466(7)
N18 C40 1.453(8)
N18 C39 1.470(7)
N19 C41 1.455(7)
N19 C42 1.460(8)
N20 C44 1.455(7)
N20 C43 1.476(7)
N21 C46 1.445(8)
N21 C45 1.471(7)
N22 C47 1.458(7)
N22 C48 1.468(8)
N23 Si5 1.733(4)
N24 Si6 1.731(4)
Si1 C15 1.846(7)
Si1 C14 1.853(6)
Si1 C13 1.872(7)
Si2 C18 1.851(6)
Si2 C17 1.867(7)
Si2 C16 1.887(7)
Si3 C32 1.861(7)
Si3 C33 1.869(7)
Si3 C31 1.886(6)
Si4 C35 1.870(6)
Si4 C34 1.882(6)
Si4 C36 1.901(7)
Si5 C51 1.859(7)
Si5 C49 1.872(8)
Si5 C50 1.883(6)
Si6 C54 1.844(7)
Si6 C53 1.861(7)
Si6 C52 1.873(6)
C1 H1A 0.9800
C1 H1B 0.9800
C1 H1C 0.9800
C2 H2A 0.9800
C2 H2B 0.9800
C2 H2C 0.9800
C3 H3A 0.9800
C3 H3B 0.9800
C3 H3C 0.9800
C4 H4A 0.9800
C4 H4B 0.9800
C4 H4C 0.9800
C5 H5A 0.9800
C5 H5B 0.9800
C5 H5C 0.9800
C6 H6A 0.9800
C6 H6B 0.9800
C6 H6C 0.9800
C7 H7A 0.9800
C7 H7B 0.9800
C7 H7C 0.9800
C8 H8A 0.9800
C8 H8B 0.9800
C8 H8C 0.9800
C9 H9A 0.9800
C9 H9B 0.9800
C9 H9C 0.9800
C10 H10A 0.9800
C10 H10B 0.9800
C10 H10C 0.9800
C11 H11A 0.9800
C11 H11B 0.9800
C11 H11C 0.9800
C12 H12A 0.9800
C12 H12B 0.9800
C12 H12C 0.9800
C13 H13A 0.9800
C13 H13B 0.9800
C13 H13C 0.9800
C14 H14A 0.9800
C14 H14B 0.9800
C14 H14C 0.9800
C15 H15A 0.9800
C15 H15B 0.9800
C15 H15C 0.9800
C16 H16A 0.9800
C16 H16B 0.9800
C16 H16C 0.9800
C17 H17A 0.9800
C17 H17B 0.9800
C17 H17C 0.9800
C18 H18A 0.9800
C18 H18B 0.9800
C18 H18C 0.9800
C19 H19A 0.9800
C19 H19B 0.9800
C19 H19C 0.9800
C20 H20A 0.9800
C20 H20B 0.9800
C20 H20C 0.9800
C21 H21A 0.9800
C21 H21B 0.9800
C21 H21C 0.9800
C22 H22A 0.9800
C22 H22B 0.9800
C22 H22C 0.9800
C23 H23A 0.9800
C23 H23B 0.9800
C23 H23C 0.9800
C24 H24A 0.9800
C24 H24B 0.9800
C24 H24C 0.9800
C25 H25A 0.9800
C25 H25B 0.9800
C25 H25C 0.9800
C26 H26A 0.9800
C26 H26B 0.9800
C26 H26C 0.9800
C27 H27A 0.9800
C27 H27B 0.9800
C27 H27C 0.9800
C28 H28A 0.9800
C28 H28B 0.9800
C28 H28C 0.9800
C29 H29A 0.9800
C29 H29B 0.9800
C29 H29C 0.9800
C30 H30A 0.9800
C30 H30B 0.9800
C30 H30C 0.9800
C31 H31A 0.9800
C31 H31B 0.9800
C31 H31C 0.9800
C32 H32A 0.9800
C32 H32B 0.9800
C32 H32C 0.9800
C33 H33A 0.9800
C33 H33B 0.9800
C33 H33C 0.9800
C34 H34A 0.9800
C34 H34B 0.9800
C34 H34C 0.9800
C35 H35A 0.9800
C35 H35B 0.9800
C35 H35C 0.9800
C36 H36A 0.9800
C36 H36B 0.9800
C36 H36C 0.9800
C37 H37A 0.9800
C37 H37B 0.9800
C37 H37C 0.9800
C38 H38A 0.9800
C38 H38B 0.9800
C38 H38C 0.9800
C39 H39A 0.9800
C39 H39B 0.9800
C39 H39C 0.9800
C40 H40A 0.9800
C40 H40B 0.9800
C40 H40C 0.9800
C41 H41A 0.9800
C41 H41B 0.9800
C41 H41C 0.9800
C42 H42A 0.9800
C42 H42B 0.9800
C42 H42C 0.9800
C43 H43A 0.9800
C43 H43B 0.9800
C43 H43C 0.9800
C44 H44A 0.9800
C44 H44B 0.9800
C44 H44C 0.9800
C45 H45A 0.9800
C45 H45B 0.9800
C45 H45C 0.9800
C46 H46A 0.9800
C46 H46B 0.9800
C46 H46C 0.9800
C47 H47A 0.9800
C47 H47B 0.9800
C47 H47C 0.9800
C48 H48A 0.9800
C48 H48B 0.9800
C48 H48C 0.9800
C49 H49A 0.9800
C49 H49B 0.9800
C49 H49C 0.9800
C50 H50A 0.9800
C50 H50B 0.9800
C50 H50C 0.9800
C51 H51A 0.9800
C51 H51B 0.9800
C51 H51C 0.9800
C52 H52A 0.9800
C52 H52B 0.9800
C52 H52C 0.9800
C53 H53A 0.9800
C53 H53B 0.9800
C53 H53C 0.9800
C54 H54A 0.9800
C54 H54B 0.9800
C54 H54C 0.9800
